data_1512585
loop_
_publ_author_name
'Tanis, Paul S.'
'Infantine, Joshua R.'
'Leighton, James L.'

_publ_section_title
;
 Exploiting pseudo c2-symmetry for an efficient synthesis of the f-ring of
 the spongistatins.
;
_journal_issue 21
_journal_name_full 'Organic letters'
_journal_page_first 5464
_journal_page_last 5467
_journal_paper_doi 10.1021/ol402604s
_journal_volume 15
_journal_year 2013
_chemical_absolute_configuration ad
_chemical_formula_sum 'C28 H45 N O9 Si'
_chemical_formula_weight 567.74
_chemical_name_systematic
; 
 ? 
;
_space_group_IT_number 4
_symmetry_cell_setting monoclinic
_symmetry_space_group_name_Hall 'P 2yb'
_symmetry_space_group_name_H-M 'P 1 21 1'
_atom_sites_solution_hydrogens geom
_atom_sites_solution_primary direct
_atom_sites_solution_secondary difmap
_audit_creation_method SHELXL-97
_cell_angle_alpha 90.00
_cell_angle_beta 90.9610(10)
_cell_angle_gamma 90.00
_cell_formula_units_Z 2
_cell_length_a 9.6627(7)
_cell_length_b 13.4490(9)
_cell_length_c 12.0884(8)
_cell_measurement_reflns_used 9968
_cell_measurement_temperature 150(2)
_cell_measurement_theta_max 32.43
_cell_measurement_theta_min 2.27
_cell_volume 1570.71(19)
_computing_cell_refinement 'Bruker SAINT'
_computing_data_collection 'Bruker APEX2'
_computing_data_reduction 'Bruker SAINT'
_computing_molecular_graphics 'Bruker SHELXTL'
_computing_publication_material 'Bruker SHELXTL'
_computing_structure_refinement 'SHELXL-97 (Sheldrick, 2008)'
_computing_structure_solution 'SHELXS-97 (Sheldrick, 2008)'
_diffrn_ambient_temperature 150(2)
_diffrn_measured_fraction_theta_full 0.997
_diffrn_measured_fraction_theta_max 0.997
_diffrn_measurement_device_type 'Bruker APEX-II CCD'
_diffrn_measurement_method '\f and \w scans'
_diffrn_radiation_monochromator graphite
_diffrn_radiation_source 'fine-focus sealed tube'
_diffrn_radiation_type MoK\a
_diffrn_radiation_wavelength 0.71073
_diffrn_reflns_av_R_equivalents 0.0244
_diffrn_reflns_av_sigmaI/netI 0.0310
_diffrn_reflns_limit_h_max 13
_diffrn_reflns_limit_h_min -14
_diffrn_reflns_limit_k_max 19
_diffrn_reflns_limit_k_min -19
_diffrn_reflns_limit_l_max 17
_diffrn_reflns_limit_l_min -17
_diffrn_reflns_number 26117
_diffrn_reflns_theta_full 31.00
_diffrn_reflns_theta_max 31.00
_diffrn_reflns_theta_min 1.68
_exptl_absorpt_coefficient_mu 0.124
_exptl_absorpt_correction_T_max 0.9638
_exptl_absorpt_correction_T_min 0.9407
_exptl_absorpt_correction_type empirical
_exptl_absorpt_process_details SADABS
_exptl_crystal_colour colorless
_exptl_crystal_density_diffrn 1.200
_exptl_crystal_density_method 'not measured'
_exptl_crystal_description block
_exptl_crystal_F_000 612
_exptl_crystal_size_max 0.50
_exptl_crystal_size_mid 0.30
_exptl_crystal_size_min 0.30
_refine_diff_density_max 0.458
_refine_diff_density_min -0.231
_refine_diff_density_rms 0.046
_refine_ls_abs_structure_details 'Flack H D (1983), Acta Cryst. A39, 876-881'
_refine_ls_abs_structure_Flack 0.02(9)
_refine_ls_extinction_method none
_refine_ls_goodness_of_fit_ref 1.032
_refine_ls_hydrogen_treatment constr
_refine_ls_matrix_type full
_refine_ls_number_parameters 361
_refine_ls_number_reflns 9939
_refine_ls_number_restraints 1
_refine_ls_restrained_S_all 1.032
_refine_ls_R_factor_all 0.0515
_refine_ls_R_factor_gt 0.0444
_refine_ls_shift/su_max 0.001
_refine_ls_shift/su_mean 0.000
_refine_ls_structure_factor_coef Fsqd
_refine_ls_weighting_details 'calc w=1/[\s^2^(Fo^2^)+(0.0738P)^2^+0.1270P] where P=(Fo^2^+2Fc^2^)/3'
_refine_ls_weighting_scheme calc
_refine_ls_wR_factor_gt 0.1140
_refine_ls_wR_factor_ref 0.1201
_reflns_number_gt 8837
_reflns_number_total 9939
_reflns_threshold_expression >2sigma(I)
_cod_data_source_file ol402604s_si_002.cif
_cod_data_source_block pt4s10
_cod_depositor_comments
;
The following automatic conversions were performed:

'_symmetry_cell_setting' value 'Monoclinic' changed to 'monoclinic'
according to /home/saulius/struct/CIF-dictionaries/cif_core.dic
dictionary named 'cif_core.dic' version 2.4.2 from
2011-04-26.

'_refine_ls_hydrogen_treatment' value 'CONSTR' changed
to 'constr' according to
/home/saulius/struct/CIF-dictionaries/cif_core.dic dictionary named
'cif_core.dic' version 2.4.2 from 2011-04-26.

Automatic conversion script
Id: cif_fix_values 1891 2012-01-12 08:04:46Z andrius 
;
_cod_original_sg_symbol_H-M P2(1)
_cod_database_code 1512585

loop_
_symmetry_equiv_pos_as_xyz
'x, y, z'
'-x, y+1/2, -z'

loop_
_atom_site_label
_atom_site_type_symbol
_atom_site_fract_x
_atom_site_fract_y
_atom_site_fract_z
_atom_site_U_iso_or_equiv
_atom_site_adp_type
_atom_site_occupancy
_atom_site_symmetry_multiplicity
_atom_site_calc_flag
_atom_site_refinement_flags
Si Si 0.38545(5) 1.14024(3) 0.54296(3) 0.02714(9) Uani 1 1 d .
N N 0.57368(13) 0.66988(10) 0.97979(11) 0.0265(3) Uani 1 1 d .
O1 O 0.52391(11) 0.62817(8) 0.88040(8) 0.0260(2) Uani 1 1 d .
O2 O 0.79955(14) 0.90512(11) 0.78323(14) 0.0456(3) Uani 1 1 d .
O3 O 0.81982(12) 1.04645(10) 0.87966(11) 0.0354(3) Uani 1 1 d .
O4 O 0.41054(12) 1.02648(8) 0.59281(8) 0.0259(2) Uani 1 1 d .
O5 O 0.14485(11) 0.94579(9) 0.64264(9) 0.0294(2) Uani 1 1 d .
O6 O 0.47674(10) 0.90363(8) 0.85699(8) 0.02155(19) Uani 1 1 d .
O7 O 0.29573(11) 0.84650(8) 1.02659(8) 0.0236(2) Uani 1 1 d .
O8 O 0.1448(2) 0.83572(17) 0.50314(17) 0.0764(6) Uani 1 1 d .
O9 O 0.56348(12) 0.80576(9) 1.08757(9) 0.0279(2) Uani 1 1 d .
C1 C 0.96090(19) 1.01912(19) 0.90817(19) 0.0460(5) Uani 1 1 d .
H1A H 0.9951 1.0617 0.9684 0.069 Uiso 1 1 calc R
H1B H 1.0194 1.0277 0.8434 0.069 Uiso 1 1 calc R
H1C H 0.9637 0.9495 0.9320 0.069 Uiso 1 1 calc R
C2 C -0.0485(2) 0.94584(19) 0.52293(19) 0.0507(5) Uani 1 1 d .
H2A H -0.0708 0.9335 0.4447 0.076 Uiso 1 1 calc R
H2B H -0.0460 1.0176 0.5366 0.076 Uiso 1 1 calc R
H2C H -0.1193 0.9153 0.5690 0.076 Uiso 1 1 calc R
C3 C 0.1144(3) 1.1916(2) 0.6256(2) 0.0578(6) Uani 1 1 d .
H3A H 0.0183 1.2070 0.6048 0.087 Uiso 1 1 calc R
H3B H 0.1555 1.2484 0.6648 0.087 Uiso 1 1 calc R
H3C H 0.1166 1.1330 0.6739 0.087 Uiso 1 1 calc R
C4 C 0.6250(3) 1.1171(2) 0.4174(3) 0.0687(8) Uani 1 1 d .
H4A H 0.6638 1.1149 0.3430 0.103 Uiso 1 1 calc R
H4B H 0.6408 1.0531 0.4544 0.103 Uiso 1 1 calc R
H4C H 0.6700 1.1702 0.4602 0.103 Uiso 1 1 calc R
C5 C -0.0949(2) 0.99329(17) 1.21043(18) 0.0448(5) Uani 1 1 d .
H5A H -0.1717 1.0347 1.2260 0.054 Uiso 1 1 calc R
C6 C -0.11651(19) 0.90034(17) 1.16537(18) 0.0432(4) Uani 1 1 d .
H6A H -0.2079 0.8775 1.1500 0.052 Uiso 1 1 calc R
C7 C 0.1967(2) 1.17016(16) 0.52169(19) 0.0457(5) Uani 1 1 d .
H7A H 0.1894 1.2288 0.4724 0.055 Uiso 1 1 calc R
H7B H 0.1524 1.1136 0.4824 0.055 Uiso 1 1 calc R
C8 C 0.4723(3) 1.13700(18) 0.40880(15) 0.0501(5) Uani 1 1 d .
H8A H 0.4286 1.0848 0.3622 0.060 Uiso 1 1 calc R
H8B H 0.4575 1.2016 0.3710 0.060 Uiso 1 1 calc R
C9 C 0.0375(2) 1.02646(16) 1.23302(17) 0.0445(4) Uani 1 1 d .
H9A H 0.0520 1.0906 1.2641 0.053 Uiso 1 1 calc R
C10 C 0.0897(2) 0.90169(16) 0.55106(16) 0.0417(4) Uani 1 1 d .
C11 C 0.14994(18) 0.96559(14) 1.21013(15) 0.0357(4) Uani 1 1 d .
H11A H 0.2411 0.9884 1.2262 0.043 Uiso 1 1 calc R
C12 C 0.4638(2) 1.23386(13) 0.63833(15) 0.0365(4) Uani 1 1 d .
H12A H 0.4240 1.2249 0.7126 0.044 Uiso 1 1 calc R
H12B H 0.5645 1.2209 0.6449 0.044 Uiso 1 1 calc R
C13 C 0.4422(3) 1.34205(15) 0.60239(19) 0.0475(5) Uani 1 1 d .
H13A H 0.4825 1.3866 0.6584 0.071 Uiso 1 1 calc R
H13B H 0.3429 1.3556 0.5942 0.071 Uiso 1 1 calc R
H13C H 0.4874 1.3532 0.5315 0.071 Uiso 1 1 calc R
C14 C 0.71929(18) 0.64927(17) 1.00223(17) 0.0423(4) Uani 1 1 d .
H14A H 0.7452 0.6748 1.0757 0.063 Uiso 1 1 calc R
H14B H 0.7757 0.6818 0.9462 0.063 Uiso 1 1 calc R
H14C H 0.7351 0.5773 1.0000 0.063 Uiso 1 1 calc R
C15 C -0.00360(18) 0.84028(14) 1.14255(16) 0.0358(4) Uani 1 1 d .
H15A H -0.0185 0.7762 1.1115 0.043 Uiso 1 1 calc R
C16 C 0.25133(16) 0.81008(13) 1.13181(13) 0.0296(3) Uani 1 1 d .
H16A H 0.3271 0.8159 1.1876 0.036 Uiso 1 1 calc R
H16B H 0.2239 0.7393 1.1259 0.036 Uiso 1 1 calc R
C17 C 0.47031(18) 0.53028(12) 0.90124(14) 0.0314(3) Uani 1 1 d .
H17A H 0.4417 0.4994 0.8311 0.047 Uiso 1 1 calc R
H17B H 0.3904 0.5352 0.9499 0.047 Uiso 1 1 calc R
H17C H 0.5423 0.4896 0.9370 0.047 Uiso 1 1 calc R
C18 C 0.13506(17) 0.77661(13) 0.79030(15) 0.0312(3) Uani 1 1 d .
H18A H 0.0507 0.8032 0.7552 0.047 Uiso 1 1 calc R
H18B H 0.1137 0.7520 0.8644 0.047 Uiso 1 1 calc R
H18C H 0.1709 0.7219 0.7455 0.047 Uiso 1 1 calc R
C19 C 0.75279(15) 0.98302(12) 0.81241(14) 0.0279(3) Uani 1 1 d .
C20 C 0.13059(16) 0.87226(12) 1.16432(12) 0.0267(3) Uani 1 1 d .
C21 C 0.50839(14) 0.94660(11) 0.75280(11) 0.0216(2) Uani 1 1 d .
H21A H 0.5485 0.8946 0.7037 0.026 Uiso 1 1 calc R
C22 C 0.36944(14) 0.77736(10) 0.96234(11) 0.0201(2) Uani 1 1 d .
H22A H 0.3152 0.7142 0.9569 0.024 Uiso 1 1 calc R
C23 C 0.38204(14) 0.82234(10) 0.84717(11) 0.0206(2) Uani 1 1 d .
H23A H 0.4214 0.7714 0.7963 0.025 Uiso 1 1 calc R
C24 C 0.51188(15) 0.75506(10) 1.01412(12) 0.0215(2) Uani 1 1 d .
C25 C 0.61560(15) 1.02572(11) 0.77588(13) 0.0260(3) Uani 1 1 d .
H25A H 0.6286 1.0657 0.7081 0.031 Uiso 1 1 calc R
H25B H 0.5814 1.0707 0.8342 0.031 Uiso 1 1 calc R
C26 C 0.24356(14) 0.85857(10) 0.79943(12) 0.0220(2) Uani 1 1 d .
H26A H 0.2074 0.9115 0.8493 0.026 Uiso 1 1 calc R
C27 C 0.27182(15) 0.90549(11) 0.68709(12) 0.0233(3) Uani 1 1 d .
H27A H 0.3077 0.8536 0.6357 0.028 Uiso 1 1 calc R
C28 C 0.37712(14) 0.98924(10) 0.69820(11) 0.0212(2) Uani 1 1 d .
H28A H 0.3391 1.0438 0.7449 0.025 Uiso 1 1 calc R

loop_
_atom_site_aniso_label
_atom_site_aniso_U_11
_atom_site_aniso_U_22
_atom_site_aniso_U_33
_atom_site_aniso_U_23
_atom_site_aniso_U_13
_atom_site_aniso_U_12
Si 0.0404(2) 0.02067(18) 0.02030(17) 0.00270(15) -0.00176(15) -0.00075(16)
N 0.0240(6) 0.0237(6) 0.0316(6) -0.0030(5) -0.0044(5) 0.0060(5)
O1 0.0332(5) 0.0201(5) 0.0246(5) -0.0007(4) -0.0003(4) 0.0028(4)
O2 0.0321(6) 0.0384(7) 0.0663(9) -0.0083(7) -0.0025(6) 0.0094(6)
O3 0.0227(5) 0.0380(7) 0.0452(7) -0.0007(5) -0.0058(5) -0.0004(5)
O4 0.0349(6) 0.0213(5) 0.0215(5) 0.0027(4) 0.0014(4) 0.0004(4)
O5 0.0276(5) 0.0290(6) 0.0314(5) 0.0044(5) -0.0098(4) -0.0001(4)
O6 0.0228(4) 0.0194(4) 0.0225(5) 0.0036(4) -0.0005(3) -0.0021(4)
O7 0.0260(5) 0.0201(5) 0.0249(5) 0.0029(4) 0.0054(4) 0.0045(4)
O8 0.0834(13) 0.0780(14) 0.0663(11) -0.0357(10) -0.0411(10) 0.0183(11)
O9 0.0283(5) 0.0261(5) 0.0292(5) -0.0029(4) -0.0035(4) 0.0005(4)
C1 0.0253(8) 0.0575(13) 0.0549(12) 0.0055(10) -0.0092(7) 0.0013(8)
C2 0.0405(10) 0.0580(13) 0.0527(12) 0.0152(10) -0.0234(9) -0.0095(9)
C3 0.0486(12) 0.0465(12) 0.0787(16) 0.0080(12) 0.0113(11) 0.0159(10)
C4 0.0802(17) 0.0454(13) 0.0820(18) -0.0083(12) 0.0482(15) -0.0098(12)
C5 0.0380(9) 0.0479(11) 0.0490(11) -0.0014(9) 0.0103(8) 0.0155(8)
C6 0.0281(8) 0.0462(11) 0.0556(12) 0.0019(9) 0.0054(7) 0.0013(7)
C7 0.0491(11) 0.0337(9) 0.0539(11) 0.0099(8) -0.0110(9) 0.0043(8)
C8 0.0843(15) 0.0357(9) 0.0310(8) 0.0037(8) 0.0182(9) -0.0035(10)
C9 0.0514(11) 0.0370(9) 0.0450(10) -0.0129(8) 0.0021(8) 0.0099(8)
C10 0.0424(9) 0.0432(10) 0.0388(9) 0.0043(8) -0.0183(8) -0.0079(8)
C11 0.0313(8) 0.0387(9) 0.0371(8) -0.0064(7) -0.0003(6) 0.0013(7)
C12 0.0549(11) 0.0222(7) 0.0321(8) -0.0008(6) -0.0060(7) 0.0001(7)
C13 0.0698(14) 0.0229(8) 0.0495(11) 0.0014(7) -0.0080(10) -0.0051(8)
C14 0.0273(8) 0.0468(11) 0.0523(10) -0.0104(9) -0.0087(7) 0.0144(8)
C15 0.0302(8) 0.0310(8) 0.0462(10) -0.0003(7) 0.0047(7) -0.0008(6)
C16 0.0301(7) 0.0300(7) 0.0289(7) 0.0089(6) 0.0071(6) 0.0083(6)
C17 0.0391(8) 0.0215(7) 0.0334(8) -0.0005(6) -0.0022(6) -0.0001(6)
C18 0.0269(7) 0.0275(7) 0.0390(8) 0.0066(6) -0.0042(6) -0.0058(6)
C19 0.0231(6) 0.0284(7) 0.0323(7) 0.0063(6) 0.0023(5) -0.0007(5)
C20 0.0269(7) 0.0306(7) 0.0228(6) 0.0046(5) 0.0051(5) 0.0050(5)
C21 0.0211(6) 0.0208(6) 0.0229(6) 0.0030(5) 0.0019(4) -0.0003(5)
C22 0.0210(6) 0.0162(6) 0.0230(6) 0.0015(4) 0.0011(4) 0.0010(4)
C23 0.0223(6) 0.0159(6) 0.0235(6) 0.0020(4) -0.0007(5) 0.0008(4)
C24 0.0227(6) 0.0182(6) 0.0236(6) 0.0038(5) 0.0022(5) 0.0011(5)
C25 0.0217(6) 0.0226(6) 0.0338(7) 0.0054(5) -0.0001(5) -0.0014(5)
C26 0.0206(6) 0.0195(6) 0.0259(6) 0.0030(5) -0.0019(5) -0.0008(5)
C27 0.0246(6) 0.0194(6) 0.0256(6) 0.0016(5) -0.0046(5) 0.0009(5)
C28 0.0241(6) 0.0183(6) 0.0212(6) 0.0011(5) -0.0005(5) 0.0009(5)

loop_
_atom_type_symbol
_atom_type_description
_atom_type_scat_dispersion_real
_atom_type_scat_dispersion_imag
_atom_type_scat_source
C C 0.0033 0.0016 'International Tables Vol C Tables 4.2.6.8 and 6.1.1.4'
H H 0.0000 0.0000 'International Tables Vol C Tables 4.2.6.8 and 6.1.1.4'
O O 0.0106 0.0060 'International Tables Vol C Tables 4.2.6.8 and 6.1.1.4'
Si Si 0.0817 0.0704 'International Tables Vol C Tables 4.2.6.8 and 6.1.1.4'
N N 0.0061 0.0033 'International Tables Vol C Tables 4.2.6.8 and 6.1.1.4'

loop_
_geom_angle_atom_site_label_1
_geom_angle_atom_site_label_2
_geom_angle_atom_site_label_3
_geom_angle
O4 Si C8 103.43(9)
O4 Si C12 110.08(7)
C8 Si C12 112.07(10)
O4 Si C7 112.46(8)
C8 Si C7 109.88(11)
C12 Si C7 108.89(10)
C24 N O1 116.87(12)
C24 N C14 122.12(14)
O1 N C14 113.57(12)
N O1 C17 109.57(11)
C19 O3 C1 115.28(15)
C28 O4 Si 128.34(9)
C10 O5 C27 117.46(14)
C21 O6 C23 112.57(10)
C22 O7 C16 115.07(11)
C9 C5 C6 120.42(18)
C5 C6 C15 119.44(18)
C3 C7 Si 116.46(16)
C4 C8 Si 113.94(17)
C5 C9 C11 119.70(19)
O8 C10 O5 123.40(18)
O8 C10 C2 126.17(19)
O5 C10 C2 110.41(19)
C20 C11 C9 120.83(17)
C13 C12 Si 114.53(13)
C20 C15 C6 121.12(18)
O7 C16 C20 106.77(12)
O2 C19 O3 123.78(15)
O2 C19 C25 125.67(16)
O3 C19 C25 110.50(14)
C11 C20 C15 118.49(15)
C11 C20 C16 120.83(15)
C15 C20 C16 120.55(15)
O6 C21 C25 106.25(11)
O6 C21 C28 110.16(11)
C25 C21 C28 112.15(12)
O7 C22 C23 106.84(10)
O7 C22 C24 111.23(11)
C23 C22 C24 111.46(11)
O6 C23 C22 106.77(10)
O6 C23 C26 110.05(10)
C22 C23 C26 112.86(11)
O9 C24 N 121.13(13)
O9 C24 C22 122.79(13)
N C24 C22 115.87(12)
C19 C25 C21 112.60(13)
C18 C26 C27 111.58(12)
C18 C26 C23 113.19(12)
C27 C26 C23 107.41(11)
O5 C27 C28 108.60(11)
O5 C27 C26 108.92(12)
C28 C27 C26 110.90(11)
O4 C28 C27 110.22(11)
O4 C28 C21 108.75(11)
C27 C28 C21 107.97(11)

loop_
_geom_bond_atom_site_label_1
_geom_bond_atom_site_label_2
_geom_bond_distance
Si O4 1.6606(11)
Si C8 1.8388(19)
Si C12 1.8598(18)
Si C7 1.881(2)
N C24 1.3600(18)
N O1 1.4036(17)
N C14 1.455(2)
O1 C17 1.4385(19)
O2 C19 1.196(2)
O3 C19 1.338(2)
O3 C1 1.448(2)
O4 C28 1.4114(17)
O5 C10 1.357(2)
O5 C27 1.4373(17)
O6 C21 1.4236(16)
O6 C23 1.4293(16)
O7 C22 1.4120(17)
O7 C16 1.4353(18)
O8 C10 1.190(3)
O9 C24 1.2194(18)
C2 C10 1.495(3)
C3 C7 1.525(3)
C4 C8 1.502(4)
C5 C9 1.378(3)
C5 C6 1.378(3)
C6 C15 1.389(3)
C9 C11 1.392(3)
C11 C20 1.383(2)
C12 C13 1.532(3)
C15 C20 1.387(2)
C16 C20 1.493(2)
C18 C26 1.524(2)
C19 C25 1.504(2)
C21 C25 1.508(2)
C21 C28 1.5315(19)
C22 C23 1.5247(18)
C22 C24 1.5321(19)
C23 C26 1.5281(18)
C26 C27 1.526(2)
C27 C28 1.522(2)
